data_4100465
loop_
_publ_author_name
'Matsuo, Yutaka'
'Nakamura, Eiichi'

_journal_name_full 'Journal of the American Chemical Society'
_journal_paper_doi 10.1021/ja050318x
_journal_year 2005
_chemical_formula_moiety 'C156 H117 K1 O9'
_chemical_formula_sum 'C156 H117 K O9'
_chemical_formula_weight 2174.7
_space_group_IT_number 14
_symmetry_cell_setting monoclinic
_symmetry_space_group_name_Hall '-P 2yn'
_symmetry_space_group_name_H-M 'P 1 21/n 1'
_cell_angle_alpha 90
_cell_angle_beta 91.404(5)
_cell_angle_gamma 90
_cell_formula_units_Z 4
_cell_length_a 20.650(3)
_cell_length_b 27.2790(16)
_cell_length_c 19.546(3)
_cell_measurement_temperature 153(2)
_cell_measurement_wavelength 0.71073
_cell_volume 11007(2)
_diffrn_ambient_temperature 153(2)
_exptl_crystal_density_diffrn 1.312
_cod_original_sg_symbol_H-M 'P 21/n'
_cod_database_code 4100465

loop_
_symmetry_equiv_pos_as_xyz
'x, y, z'
'-x+1/2, y+1/2, -z+1/2'
'-x, -y, -z'
'x-1/2, -y-1/2, z-1/2'

loop_
_atom_site_label
_atom_site_type_symbol
_atom_site_fract_x
_atom_site_fract_y
_atom_site_fract_z
_atom_site_U_iso_or_equiv
_atom_site_adp_type
_atom_site_occupancy
_atom_site_symmetry_multiplicity
_atom_site_calc_flag
_atom_site_refinement_flags
_atom_site_disorder_assembly
_atom_site_disorder_group
C1 C 0.7057(2) 0.06723(15) -0.3496(2) 0.0799(11) Uani 1 1 d . . .
C2 C 0.7269(2) 0.11439(14) -0.3653(2) 0.0786(12) Uani 1 1 d . . .
C3 C 0.7951(2) 0.11477(15) -0.3617(2) 0.0782(11) Uani 1 1 d . . .
C4 C 0.8162(2) 0.06762(14) -0.3421(2) 0.0768(11) Uani 1 1 d . . .
C5 C 0.7607(2) 0.03735(14) -0.3354(2) 0.0766(11) Uani 1 1 d . . .
C6 C 0.6396(2) 0.04691(15) -0.3700(3) 0.0817(12) Uani 1 1 d . . .
C7 C 0.6870(2) 0.15198(15) -0.4056(3) 0.0851(13) Uani 1 1 d . . .
C8 C 0.8366(2) 0.15201(15) -0.3963(2) 0.0829(12) Uani 1 1 d . . .
C9 C 0.8833(2) 0.04724(15) -0.3556(2) 0.0783(11) Uani 1 1 d . . .
C10 C 0.7613(2) -0.01790(14) -0.3400(2) 0.0764(11) Uani 1 1 d . . .
C11 C 0.6166(2) 0.07612(17) -0.4342(3) 0.0877(13) Uani 1 1 d . . .
C12 C 0.6381(2) 0.12317(16) -0.4495(3) 0.0844(13) Uani 1 1 d . . .
C13 C 0.7301(3) 0.17224(15) -0.4606(3) 0.0854(13) Uani 1 1 d . . .
C14 C 0.7968(3) 0.17225(15) -0.4574(3) 0.0851(13) Uani 1 1 d . . .
C15 C 0.8898(2) 0.12378(16) -0.4338(2) 0.0819(12) Uani 1 1 d . . .
C16 C 0.9095(2) 0.07717(16) -0.4163(2) 0.0807(12) Uani 1 1 d . . .
C17 C 0.8734(2) -0.00296(15) -0.3903(3) 0.0808(12) Uani 1 1 d . . .
C18 C 0.8194(2) -0.03150(15) -0.3826(2) 0.0799(11) Uani 1 1 d . . .
C19 C 0.7054(2) -0.03162(15) -0.3902(2) 0.0817(12) Uani 1 1 d . . .
C20 C 0.6515(2) -0.00328(15) -0.4033(3) 0.0845(12) Uani 1 1 d . . .
C21 C 0.5987(2) 0.04335(16) -0.4880(3) 0.0872(13) Uani 1 1 d . . .
C22 C 0.6415(3) 0.13663(17) -0.5191(3) 0.0884(13) Uani 1 1 d . . .
C23 C 0.6983(3) 0.16777(17) -0.5267(3) 0.0944(15) Uani 1 1 d . . .
C24 C 0.8332(3) 0.16758(17) -0.5190(3) 0.0881(13) Uani 1 1 d . . .
C25 C 0.8900(3) 0.13827(17) -0.5043(3) 0.0880(13) Uani 1 1 d . . .
C26 C 0.9307(2) 0.04444(16) -0.4688(3) 0.0821(12) Uani 1 1 d . . .
C27 C 0.9090(2) -0.00471(16) -0.4517(2) 0.0823(12) Uani 1 1 d . . .
C28 C 0.7994(3) -0.06307(15) -0.4386(3) 0.0822(12) Uani 1 1 d . . .
C29 C 0.7294(2) -0.06324(15) -0.4429(3) 0.0821(12) Uani 1 1 d . . .
C30 C 0.6204(2) -0.00557(16) -0.4697(3) 0.0865(13) Uani 1 1 d . . .
C31 C 0.5998(3) 0.05763(18) -0.5566(3) 0.0966(15) Uani 1 1 d . . .
C32 C 0.6221(3) 0.10615(19) -0.5727(3) 0.0990(16) Uani 1 1 d . . .
C33 C 0.7334(3) 0.16601(18) -0.5875(3) 0.0951(15) Uani 1 1 d . . .
C34 C 0.8025(3) 0.16617(18) -0.5833(3) 0.0928(15) Uani 1 1 d . . .
C35 C 0.9131(3) 0.10726(18) -0.5554(3) 0.0896(13) Uani 1 1 d . . .
C36 C 0.9344(3) 0.05867(18) -0.5369(3) 0.0912(13) Uani 1 1 d . . .
C37 C 0.8905(3) -0.03746(16) -0.5053(3) 0.0865(13) Uani 1 1 d . . .
C38 C 0.8352(3) -0.06713(15) -0.4978(3) 0.0868(13) Uani 1 1 d . . .
C39 C 0.6971(3) -0.06743(16) -0.5057(3) 0.0902(14) Uani 1 1 d . . .
C40 C 0.6422(3) -0.03745(17) -0.5205(3) 0.0902(14) Uani 1 1 d . . .
C41 C 0.6236(3) 0.0246(2) -0.6083(3) 0.0970(15) Uani 1 1 d . . .
C42 C 0.6585(3) 0.10396(19) -0.6346(3) 0.0966(15) Uani 1 1 d . . .
C43 C 0.7129(3) 0.1333(2) -0.6421(3) 0.0994(16) Uani 1 1 d . . .
C44 C 0.8262(3) 0.13321(19) -0.6359(3) 0.0982(15) Uani 1 1 d . . .
C45 C 0.8800(3) 0.10483(19) -0.6208(3) 0.0947(14) Uani 1 1 d . . .
C46 C 0.9145(3) 0.02595(19) -0.5906(3) 0.0924(13) Uani 1 1 d . . .
C47 C 0.8941(3) -0.02111(18) -0.5757(3) 0.0904(13) Uani 1 1 d . . .
C48 C 0.8016(3) -0.07003(17) -0.5635(3) 0.0925(14) Uani 1 1 d . . .
C49 C 0.7342(3) -0.07036(17) -0.5678(3) 0.0925(14) Uani 1 1 d . . .
C50 C 0.6436(3) -0.02222(18) -0.5905(3) 0.0966(15) Uani 1 1 d . . .
C51 C 0.6588(3) 0.0533(2) -0.6567(3) 0.1018(16) Uani 1 1 d . . .
C52 C 0.7706(3) 0.1128(2) -0.6716(3) 0.0995(15) Uani 1 1 d . . .
C53 C 0.8813(3) 0.0535(2) -0.6427(3) 0.0970(14) Uani 1 1 d . . .
C54 C 0.8372(3) -0.04253(19) -0.6117(3) 0.0948(14) Uani 1 1 d . . .
C55 C 0.7010(3) -0.04264(19) -0.6201(3) 0.0948(14) Uani 1 1 d . . .
C56 C 0.7143(3) 0.0339(2) -0.6859(3) 0.1014(16) Uani 1 1 d . . .
C57 C 0.7717(3) 0.0639(2) -0.6935(3) 0.1035(16) Uani 1 1 d . . .
C58 C 0.8272(3) 0.0338(2) -0.6787(3) 0.0994(15) Uani 1 1 d . . .
C59 C 0.8060(3) -0.0147(2) -0.6626(3) 0.0973(15) Uani 1 1 d . . .
C60 C 0.7356(3) -0.0153(2) -0.6664(3) 0.1052(17) Uani 1 1 d . . .
C61 C 0.5888(2) 0.04572(14) -0.3145(3) 0.0833(13) Uani 1 1 d . . .
C62 C 0.5325(2) 0.01910(17) -0.3228(3) 0.0872(13) Uani 1 1 d . . .
H62 H 0.5253 0.0015 -0.3631 0.105 Uiso 1 1 calc R . .
C63 C 0.4870(3) 0.01786(16) -0.2734(3) 0.0873(13) Uani 1 1 d . . .
H63 H 0.4494 -0.0003 -0.2809 0.105 Uiso 1 1 calc R . .
C64 C 0.4954(2) 0.04305(16) -0.2122(3) 0.0854(13) Uani 1 1 d . . .
C65 C 0.5523(3) 0.06965(18) -0.2038(3) 0.0962(15) Uani 1 1 d . . .
H65 H 0.5599 0.0867 -0.1632 0.115 Uiso 1 1 calc R . .
C66 C 0.5974(3) 0.07138(17) -0.2535(3) 0.0952(15) Uani 1 1 d . . .
H66 H 0.6346 0.0901 -0.2465 0.114 Uiso 1 1 calc R . .
C67 C 0.4456(3) 0.04001(16) -0.1586(3) 0.0896(14) Uani 1 1 d . . .
C68 C 0.3805(3) 0.03593(19) -0.1765(3) 0.1013(15) Uani 1 1 d . . .
H68 H 0.3678 0.0369 -0.2225 0.122 Uiso 1 1 calc R . .
C69 C 0.3339(3) 0.0304(2) -0.1271(4) 0.1158(19) Uani 1 1 d . . .
H69 H 0.2903 0.0284 -0.1402 0.139 Uiso 1 1 calc R . .
C70 C 0.3520(4) 0.0279(2) -0.0584(4) 0.120(2) Uani 1 1 d . . .
H70 H 0.3212 0.0227 -0.0252 0.144 Uiso 1 1 calc R . .
C71 C 0.4169(4) 0.0335(2) -0.0402(3) 0.1156(19) Uani 1 1 d . . .
H71 H 0.4295 0.0335 0.0058 0.139 Uiso 1 1 calc R . .
C72 C 0.4629(3) 0.03903(19) -0.0892(3) 0.1007(15) Uani 1 1 d . . .
H72 H 0.5063 0.0422 -0.0759 0.121 Uiso 1 1 calc R . .
C73 C 0.6573(2) 0.19298(15) -0.3626(3) 0.0852(13) Uani 1 1 d . . .
C74 C 0.6011(3) 0.21549(19) -0.3824(3) 0.1027(16) Uani 1 1 d . . .
H74 H 0.5794 0.205 -0.422 0.123 Uiso 1 1 calc R . .
C75 C 0.5750(3) 0.25397(18) -0.3447(3) 0.1048(17) Uani 1 1 d . . .
H75 H 0.5355 0.2674 -0.3588 0.126 Uiso 1 1 calc R . .
C76 C 0.6062(3) 0.27241(16) -0.2876(3) 0.0897(13) Uani 1 1 d . . .
C77 C 0.6641(3) 0.24868(18) -0.2679(3) 0.0976(15) Uani 1 1 d . . .
H77 H 0.6863 0.259 -0.2285 0.117 Uiso 1 1 calc R . .
C78 C 0.6885(3) 0.21081(18) -0.3050(3) 0.0966(14) Uani 1 1 d . . .
H78 H 0.7276 0.1967 -0.2908 0.116 Uiso 1 1 calc R . .
C79 C 0.5803(3) 0.31420(19) -0.2485(4) 0.1019(16) Uani 1 1 d . . .
C80 C 0.5486(3) 0.3516(2) -0.2816(4) 0.1146(18) Uani 1 1 d . . .
H80 H 0.541 0.3495 -0.3286 0.137 Uiso 1 1 calc R . .
C81 C 0.5271(4) 0.3928(2) -0.2466(5) 0.134(2) Uani 1 1 d . . .
H81 H 0.5066 0.4184 -0.2698 0.161 Uiso 1 1 calc R . .
C82 C 0.5374(4) 0.3945(3) -0.1761(6) 0.145(3) Uani 1 1 d . . .
H82 H 0.5233 0.4217 -0.152 0.174 Uiso 1 1 calc R . .
C83 C 0.5665(4) 0.3585(3) -0.1424(5) 0.137(2) Uani 1 1 d . . .
H83 H 0.5728 0.3605 -0.0953 0.164 Uiso 1 1 calc R . .
C84 C 0.5877(4) 0.3178(3) -0.1776(4) 0.123(2) Uani 1 1 d . . .
H84 H 0.6073 0.2923 -0.1534 0.147 Uiso 1 1 calc R . .
C85 C 0.8635(2) 0.19237(15) -0.3495(3) 0.0813(12) Uani 1 1 d . . .
C86 C 0.8641(3) 0.24178(16) -0.3706(3) 0.0920(14) Uani 1 1 d . . .
H86 H 0.8498 0.2499 -0.4147 0.11 Uiso 1 1 calc R . .
C87 C 0.8853(3) 0.27772(17) -0.3276(3) 0.0999(16) Uani 1 1 d . . .
H87 H 0.8853 0.31 -0.3428 0.12 Uiso 1 1 calc R . .
C88 C 0.9070(3) 0.26744(17) -0.2617(3) 0.0943(15) Uani 1 1 d . . .
C89 C 0.9081(3) 0.21767(16) -0.2408(3) 0.0973(16) Uani 1 1 d . . .
H89 H 0.924 0.2093 -0.1973 0.117 Uiso 1 1 calc R . .
C90 C 0.8859(3) 0.18194(16) -0.2846(3) 0.0963(16) Uani 1 1 d . . .
H90 H 0.886 0.1495 -0.2698 0.116 Uiso 1 1 calc R . .
C91 C 0.9279(3) 0.30652(17) -0.2131(3) 0.0997(16) Uani 1 1 d . . .
C92 C 0.8992(3) 0.3525(2) -0.2169(4) 0.1137(19) Uani 1 1 d . . .
H92 H 0.8676 0.3585 -0.2506 0.136 Uiso 1 1 calc R . .
C93 C 0.9164(4) 0.3894(2) -0.1722(4) 0.126(2) Uani 1 1 d . . .
H93 H 0.8976 0.4203 -0.1763 0.151 Uiso 1 1 calc R . .
C94 C 0.9610(5) 0.3802(3) -0.1222(5) 0.151(3) Uani 1 1 d . . .
H94 H 0.9711 0.4044 -0.0902 0.181 Uiso 1 1 calc R . .
C95 C 0.9919(4) 0.3352(3) -0.1178(4) 0.133(2) Uani 1 1 d . . .
H95 H 1.0242 0.3297 -0.0847 0.16 Uiso 1 1 calc R . .
C96 C 0.9739(3) 0.2990(2) -0.1633(4) 0.122(2) Uani 1 1 d . . .
H96 H 0.9937 0.2684 -0.1598 0.147 Uiso 1 1 calc R . .
C97 C 0.9308(2) 0.04414(14) -0.2939(2) 0.0776(11) Uani 1 1 d . . .
C98 C 0.9949(3) 0.05576(18) -0.2992(3) 0.0900(13) Uani 1 1 d . . .
H98 H 1.0099 0.0669 -0.3409 0.108 Uiso 1 1 calc R . .
C99 C 1.0380(3) 0.05139(19) -0.2445(3) 0.0947(14) Uani 1 1 d . . .
H99 H 1.0811 0.0602 -0.25 0.114 Uiso 1 1 calc R . .
C100 C 1.0185(2) 0.03411(16) -0.1819(3) 0.0831(12) Uani 1 1 d . . .
C101 C 0.9536(3) 0.0221(2) -0.1769(3) 0.0990(15) Uani 1 1 d . . .
H101 H 0.9386 0.0105 -0.1355 0.119 Uiso 1 1 calc R . .
C102 C 0.9104(3) 0.02691(19) -0.2318(3) 0.0963(14) Uani 1 1 d . . .
H102 H 0.8672 0.0184 -0.2267 0.116 Uiso 1 1 calc R . .
C103 C 1.0649(3) 0.02961(19) -0.1228(3) 0.0935(14) Uani 1 1 d . . .
C104 C 1.1168(3) 0.0616(2) -0.1147(3) 0.1094(17) Uani 1 1 d . . .
H104 H 1.1233 0.0854 -0.1478 0.131 Uiso 1 1 calc R . .
C105 C 1.1593(4) 0.0591(3) -0.0590(4) 0.127(2) Uani 1 1 d . . .
H105 H 1.1937 0.081 -0.055 0.153 Uiso 1 1 calc R . .
C106 C 1.1502(4) 0.0241(3) -0.0097(4) 0.129(2) Uani 1 1 d . . .
H106 H 1.1774 0.0229 0.0289 0.154 Uiso 1 1 calc R . .
C107 C 1.1014(4) -0.0088(3) -0.0175(3) 0.123(2) Uani 1 1 d . . .
H107 H 1.0965 -0.0336 0.0147 0.148 Uiso 1 1 calc R . .
C108 C 1.0580(3) -0.0057(2) -0.0740(3) 0.1115(18) Uani 1 1 d . . .
H108 H 1.024 -0.028 -0.0782 0.134 Uiso 1 1 calc R . .
C109 C 0.7567(2) -0.04663(14) -0.2742(2) 0.0772(11) Uani 1 1 d . . .
C110 C 0.7828(3) -0.09284(19) -0.2664(3) 0.0975(15) Uani 1 1 d . . .
H110 H 0.8062 -0.106 -0.3022 0.117 Uiso 1 1 calc R . .
C111 C 0.7759(3) -0.12003(18) -0.2089(3) 0.0926(14) Uani 1 1 d . . .
H111 H 0.7944 -0.1511 -0.2064 0.111 Uiso 1 1 calc R . .
C112 C 0.7415(3) -0.10230(16) -0.1529(2) 0.0839(12) Uani 1 1 d . . .
C113 C 0.7150(3) -0.05664(18) -0.1606(3) 0.1044(17) Uani 1 1 d . . .
H113 H 0.6911 -0.0437 -0.1251 0.125 Uiso 1 1 calc R . .
C114 C 0.7223(3) -0.02889(18) -0.2191(3) 0.1011(16) Uani 1 1 d . . .
H114 H 0.704 0.0022 -0.2216 0.121 Uiso 1 1 calc R . .
C115 C 0.7355(3) -0.13239(15) -0.0905(3) 0.0849(12) Uani 1 1 d . . .
C116 C 0.7802(3) -0.16778(17) -0.0715(3) 0.0962(14) Uani 1 1 d . . .
H116 H 0.8165 -0.1724 -0.098 0.115 Uiso 1 1 calc R . .
C117 C 0.7724(4) -0.1966(2) -0.0141(3) 0.1088(18) Uani 1 1 d . . .
H117 H 0.803 -0.2204 -0.0028 0.131 Uiso 1 1 calc R . .
C118 C 0.7211(4) -0.1903(2) 0.0253(4) 0.1152(19) Uani 1 1 d . . .
H118 H 0.7166 -0.2095 0.0641 0.138 Uiso 1 1 calc R . .
C119 C 0.6750(4) -0.1556(2) 0.0089(3) 0.123(2) Uani 1 1 d . . .
H119 H 0.6392 -0.1512 0.0362 0.148 Uiso 1 1 calc R . .
C120 C 0.6831(3) -0.12743(19) -0.0490(3) 0.1023(16) Uani 1 1 d . . .
H120 H 0.6518 -0.1041 -0.0604 0.123 Uiso 1 1 calc R . .
C201 C 0.7402(7) 0.3035(3) -0.0491(6) 0.197(5) Uani 1 1 d . . .
H20A H 0.7495 0.3265 -0.0122 0.237 Uiso 1 1 calc R . .
H20B H 0.6992 0.3124 -0.0709 0.237 Uiso 1 1 calc R . .
C202 C 0.7913(6) 0.3045(3) -0.0981(6) 0.190(5) Uani 1 1 d . . .
H20A H 0.7734 0.3028 -0.1444 0.227 Uiso 1 1 calc R . .
H20B H 0.8166 0.3343 -0.0933 0.227 Uiso 1 1 calc R . .
C203 C 0.8290(7) 0.2639(6) -0.0836(8) 0.230(6) Uani 1 1 d . . .
H20C H 0.8736 0.2737 -0.0749 0.275 Uiso 1 1 calc R . .
H20D H 0.8277 0.2414 -0.122 0.275 Uiso 1 1 calc R . .
C204 C 0.8026(5) 0.2406(4) -0.0229(6) 0.189(4) Uani 1 1 d . . .
H20E H 0.8059 0.2052 -0.0257 0.227 Uiso 1 1 calc R . .
H20F H 0.8251 0.2517 0.0184 0.227 Uiso 1 1 calc R . .
C205 C 0.7112(4) 0.1493(3) -0.1406(4) 0.129(2) Uani 1 1 d . . .
H20G H 0.7249 0.1828 -0.1319 0.155 Uiso 1 1 calc R . .
H20H H 0.6771 0.1498 -0.1756 0.155 Uiso 1 1 calc R . .
C206 C 0.7667(4) 0.1197(3) -0.1640(4) 0.125(2) Uani 1 1 d . . .
H20E H 0.805 0.14 -0.1684 0.15 Uiso 1 1 calc R . .
H20F H 0.7566 0.1046 -0.2079 0.15 Uiso 1 1 calc R . .
C207 C 0.7771(5) 0.0811(3) -0.1087(4) 0.147(3) Uani 1 1 d . . .
H20G H 0.8094 0.0913 -0.0748 0.176 Uiso 1 1 calc R . .
H20H H 0.7896 0.0498 -0.1279 0.176 Uiso 1 1 calc R . .
C208 C 0.7092(4) 0.0788(2) -0.0785(4) 0.129(2) Uani 1 1 d . . .
H20I H 0.6806 0.058 -0.106 0.155 Uiso 1 1 calc R . .
H20J H 0.711 0.0665 -0.0319 0.155 Uiso 1 1 calc R . .
C209 C 0.7864(7) 0.1842(4) 0.1548(6) 0.182(4) Uani 1 1 d . . .
H20K H 0.7853 0.2181 0.1398 0.218 Uiso 1 1 calc R . .
H20L H 0.76 0.1814 0.195 0.218 Uiso 1 1 calc R . .
C210 C 0.8515(7) 0.1702(4) 0.1715(7) 0.208(5) Uani 1 1 d . . .
H21A H 0.8614 0.1751 0.2198 0.25 Uiso 1 1 calc R . .
H21B H 0.8821 0.1888 0.1449 0.25 Uiso 1 1 calc R . .
C211 C 0.8531(5) 0.1158(4) 0.1528(5) 0.164(3) Uani 1 1 d . . .
H21C H 0.8913 0.1081 0.127 0.196 Uiso 1 1 calc R . .
H21D H 0.8529 0.0955 0.1936 0.196 Uiso 1 1 calc R . .
C212 C 0.7931(6) 0.1083(4) 0.1104(7) 0.193(4) Uani 1 1 d . . .
H21E H 0.8041 0.0948 0.0663 0.232 Uiso 1 1 calc R . .
H21F H 0.765 0.0851 0.1329 0.232 Uiso 1 1 calc R . .
C213 C 0.6086(6) 0.1150(4) 0.1707(5) 0.166(3) Uani 1 1 d . . .
H21G H 0.6333 0.0848 0.1737 0.199 Uiso 1 1 calc R . .
H21H H 0.6339 0.1412 0.1915 0.199 Uiso 1 1 calc R . .
C214 C 0.5481(5) 0.1098(3) 0.2037(5) 0.145(3) Uani 1 1 d . . .
H21E H 0.5359 0.1405 0.2249 0.174 Uiso 1 1 calc R . .
H21F H 0.5511 0.0848 0.2388 0.174 Uiso 1 1 calc R . .
C215 C 0.4979(4) 0.0952(3) 0.1481(4) 0.135(2) Uani 1 1 d . . .
H21G H 0.4888 0.0604 0.1499 0.162 Uiso 1 1 calc R . .
H21H H 0.4577 0.1132 0.1534 0.162 Uiso 1 1 calc R . .
C216 C 0.5282(7) 0.1081(4) 0.0845(6) 0.213(6) Uani 1 1 d . . .
H21I H 0.5308 0.0795 0.0553 0.255 Uiso 1 1 calc R . .
H21J H 0.5025 0.1329 0.0606 0.255 Uiso 1 1 calc R . .
C217 C 0.5633(5) 0.2606(3) 0.1501(5) 0.156(3) Uani 1 1 d . . .
H21K H 0.572 0.2497 0.1966 0.187 Uiso 1 1 calc R . .
H21L H 0.5299 0.2401 0.1294 0.187 Uiso 1 1 calc R . .
C218 C 0.5442(6) 0.3118(4) 0.1487(8) 0.222(6) Uani 1 1 d . . .
H21I H 0.4983 0.3141 0.1371 0.266 Uiso 1 1 calc R . .
H21J H 0.5511 0.3259 0.1938 0.266 Uiso 1 1 calc R . .
C219 C 0.5787(6) 0.3380(4) 0.1019(9) 0.226(6) Uani 1 1 d . . .
H21K H 0.5934 0.369 0.121 0.271 Uiso 1 1 calc R . .
H21L H 0.5529 0.3442 0.0607 0.271 Uiso 1 1 calc R . .
C220 C 0.6310(6) 0.3074(3) 0.0884(8) 0.226(6) Uani 1 1 d . . .
H22A H 0.6699 0.3202 0.1107 0.271 Uiso 1 1 calc R . .
H22B H 0.638 0.3066 0.0395 0.271 Uiso 1 1 calc R . .
C221 C 0.4891(6) 0.2471(3) -0.0425(7) 0.179(4) Uani 1 1 d . . .
H22C H 0.4644 0.2347 -0.0046 0.215 Uiso 1 1 calc R . .
H22D H 0.5013 0.2807 -0.0327 0.215 Uiso 1 1 calc R . .
C222 C 0.4513(5) 0.2446(4) -0.1047(8) 0.187(4) Uani 1 1 d . . .
H22A H 0.4562 0.2742 -0.1315 0.224 Uiso 1 1 calc R . .
H22B H 0.4058 0.2399 -0.0954 0.224 Uiso 1 1 calc R . .
C223 C 0.4772(7) 0.2024(6) -0.1404(7) 0.208(5) Uani 1 1 d . . .
H22C H 0.4451 0.1765 -0.1434 0.249 Uiso 1 1 calc R . .
H22D H 0.4891 0.2115 -0.1865 0.249 Uiso 1 1 calc R . .
C224 C 0.5324(6) 0.1864(3) -0.1026(6) 0.181(4) Uani 1 1 d . . .
H22E H 0.5245 0.154 -0.084 0.217 Uiso 1 1 calc R . .
H22F H 0.5691 0.1843 -0.1324 0.217 Uiso 1 1 calc R . .
C301 C 0.4130(9) 0.2014(5) -0.3301(8) 0.247(7) Uani 1 1 d . . .
H30A H 0.3685 0.2054 -0.3166 0.296 Uiso 1 1 calc R . .
H30B H 0.4401 0.223 -0.3023 0.296 Uiso 1 1 calc R . .
C302 C 0.4331(12) 0.1512(5) -0.3200(9) 0.335(15) Uani 1 1 d . . .
H30C H 0.4679 0.1495 -0.2858 0.402 Uiso 1 1 calc R . .
H30D H 0.3971 0.1317 -0.3044 0.402 Uiso 1 1 calc R . .
C303 C 0.4539(6) 0.1336(4) -0.3810(9) 0.195(6) Uani 1 1 d . . .
H30E H 0.4373 0.1008 -0.3889 0.235 Uiso 1 1 calc R . .
H30F H 0.5009 0.1324 -0.3808 0.235 Uiso 1 1 calc R . .
C304 C 0.4310(8) 0.1653(6) -0.4326(8) 0.249(7) Uani 1 1 d . . .
H30G H 0.3914 0.1526 -0.4538 0.299 Uiso 1 1 calc R . .
H30H H 0.4631 0.1694 -0.4676 0.299 Uiso 1 1 calc R . .
C305 C 1.2313(13) 0.1430(10) -0.2316(15) 0.310(12) Uani 1 1 d . . .
H30I H 1.2389 0.1119 -0.209 0.373 Uiso 1 1 calc R . .
H30J H 1.2268 0.1372 -0.2804 0.373 Uiso 1 1 calc R . .
C306 C 1.273(2) 0.1684(13) -0.2208(17) 0.43(3) Uani 1 1 d . . .
H30K H 1.3042 0.1629 -0.256 0.521 Uiso 1 1 calc R . .
H30L H 1.2928 0.158 -0.1778 0.521 Uiso 1 1 calc R . .
C307 C 1.2634(18) 0.2167(11) -0.2166(13) 0.343(18) Uani 1 1 d . . .
H30M H 1.2741 0.2328 -0.2591 0.411 Uiso 1 1 calc R . .
H30N H 1.2895 0.2308 -0.1796 0.411 Uiso 1 1 calc R . .
C308 C 1.1976(16) 0.2209(9) -0.2039(11) 0.319(16) Uani 1 1 d . . .
H30O H 1.176 0.2407 -0.2387 0.383 Uiso 1 1 calc R . .
H30P H 1.191 0.2356 -0.1595 0.383 Uiso 1 1 calc R . .
C309 C 0.9946(13) 0.1809(7) -0.0902(9) 0.350(15) Uani 1 1 d . . .
H30Q H 0.9708 0.205 -0.1173 0.42 Uiso 1 1 calc R . .
H30R H 1.0274 0.166 -0.1182 0.42 Uiso 1 1 calc R . .
C310 C 1.0225(10) 0.2023(7) -0.0310(10) 0.277(8) Uiso 1 1 d . . .
H31A H 1.0583 0.224 -0.0408 0.333 Uiso 1 1 calc R . .
H31B H 0.9911 0.219 -0.0031 0.333 Uiso 1 1 calc R . .
C311 C 1.0398(12) 0.1640(9) -0.0072(12) 0.321(10) Uiso 1 1 d . . .
H31C H 1.0654 0.1702 0.0342 0.385 Uiso 1 1 calc R . .
H31D H 1.0676 0.1478 -0.0395 0.385 Uiso 1 1 calc R . .
C312 C 0.9860(13) 0.1306(7) 0.0095(16) 0.382(16) Uani 1 1 d . . .
H31C H 0.961 0.1408 0.0485 0.459 Uiso 1 1 calc R . .
H31D H 0.9981 0.0963 0.0127 0.459 Uiso 1 1 calc R . .
K K 0.65636(8) 0.18834(4) 0.02486(8) 0.1128(5) Uani 1 1 d . . .
O1 O 0.7376(3) 0.25552(14) -0.0237(3) 0.1313(15) Uani 1 1 d . . .
O2 O 0.6882(3) 0.12834(15) -0.0805(3) 0.1325(15) Uani 1 1 d . . .
O3 O 0.7605(3) 0.1530(2) 0.1010(3) 0.1507(18) Uani 1 1 d . . .
O4 O 0.5915(4) 0.1266(2) 0.0993(3) 0.171(2) Uani 1 1 d . . .
O5 O 0.6194(4) 0.2597(2) 0.1119(4) 0.171(2) Uani 1 1 d . . .
O6 O 0.5456(3) 0.2176(2) -0.0519(3) 0.165(2) Uani 1 1 d . . .
O7 O 0.4186(4) 0.2130(2) -0.3973(5) 0.197(3) Uani 1 1 d . . .
O8 O 1.1712(9) 0.1662(8) -0.2057(9) 0.351(10) Uani 1 1 d . . .
O9 O 0.9545(8) 0.1468(6) -0.0650(11) 0.390(11) Uani 1 1 d . . .

loop_
_atom_site_aniso_label
_atom_site_aniso_U_11
_atom_site_aniso_U_22
_atom_site_aniso_U_33
_atom_site_aniso_U_23
_atom_site_aniso_U_13
_atom_site_aniso_U_12
C1 0.067(3) 0.082(2) 0.091(3) -0.0021(19) -0.014(2) -0.0098(18)
C2 0.076(3) 0.075(2) 0.084(3) -0.0028(18) -0.012(2) -0.0079(18)
C3 0.074(3) 0.082(2) 0.078(3) -0.0009(18) -0.010(2) -0.0071(19)
C4 0.074(3) 0.073(2) 0.083(3) 0.0011(17) -0.014(2) -0.0018(17)
C5 0.072(3) 0.069(2) 0.088(3) -0.0013(17) -0.010(2) -0.0054(17)
C6 0.072(3) 0.082(2) 0.091(3) -0.0032(19) -0.011(2) -0.0072(19)
C7 0.075(3) 0.079(2) 0.100(4) -0.001(2) -0.018(2) -0.0028(19)
C8 0.079(3) 0.078(2) 0.091(3) 0.0041(19) -0.017(2) -0.0086(19)
C9 0.070(3) 0.080(2) 0.084(3) -0.0011(18) -0.010(2) -0.0067(18)
C10 0.069(3) 0.076(2) 0.083(3) -0.0041(18) -0.010(2) -0.0052(17)
C11 0.074(3) 0.088(3) 0.100(4) -0.001(2) -0.018(2) -0.003(2)
C12 0.071(3) 0.083(3) 0.098(4) 0.005(2) -0.017(2) -0.0061(19)
C13 0.085(4) 0.077(2) 0.093(4) -0.001(2) -0.017(2) -0.003(2)
C14 0.086(4) 0.081(3) 0.088(4) 0.003(2) -0.015(2) -0.010(2)
C15 0.076(3) 0.083(3) 0.087(3) 0.000(2) -0.012(2) -0.017(2)
C16 0.068(3) 0.090(3) 0.083(3) 0.003(2) -0.014(2) -0.012(2)
C17 0.070(3) 0.080(2) 0.091(3) -0.0025(19) -0.011(2) -0.0006(19)
C18 0.075(3) 0.078(2) 0.085(3) -0.0018(19) -0.011(2) -0.0057(19)
C19 0.076(3) 0.077(2) 0.092(3) -0.0023(19) -0.010(2) -0.0119(19)
C20 0.075(3) 0.080(2) 0.097(3) -0.003(2) -0.013(2) -0.011(2)
C21 0.068(3) 0.093(3) 0.099(4) -0.004(2) -0.019(2) -0.010(2)
C22 0.081(3) 0.087(3) 0.096(4) 0.004(2) -0.018(2) -0.003(2)
C23 0.094(4) 0.089(3) 0.098(4) 0.008(2) -0.028(3) -0.005(2)
C24 0.082(4) 0.088(3) 0.093(4) 0.013(2) -0.011(3) -0.012(2)
C25 0.076(3) 0.086(3) 0.101(4) 0.005(2) -0.012(2) -0.015(2)
C26 0.069(3) 0.094(3) 0.083(3) -0.003(2) -0.009(2) -0.007(2)
C27 0.076(3) 0.086(3) 0.084(3) -0.002(2) -0.008(2) -0.005(2)
C28 0.084(4) 0.075(2) 0.087(4) -0.0053(19) -0.006(2) -0.0059(19)
C29 0.079(3) 0.073(2) 0.093(4) -0.0065(19) -0.006(2) -0.0078(19)
C30 0.074(3) 0.082(3) 0.102(4) -0.002(2) -0.017(2) -0.012(2)
C31 0.083(4) 0.094(3) 0.111(4) 0.002(3) -0.031(3) -0.006(2)
C32 0.087(4) 0.105(3) 0.104(4) 0.010(3) -0.036(3) -0.006(2)
C33 0.096(4) 0.101(3) 0.087(4) 0.016(2) -0.020(3) -0.008(3)
C34 0.093(4) 0.094(3) 0.090(4) 0.017(2) -0.019(3) -0.011(2)
C35 0.082(4) 0.098(3) 0.089(4) 0.005(2) -0.005(2) -0.012(2)
C36 0.079(4) 0.097(3) 0.097(4) 0.004(2) -0.004(2) -0.012(2)
C37 0.088(4) 0.086(3) 0.085(3) -0.008(2) -0.005(2) -0.001(2)
C38 0.084(4) 0.077(2) 0.098(4) -0.008(2) -0.012(3) -0.004(2)
C39 0.087(4) 0.080(3) 0.102(4) -0.014(2) -0.013(3) -0.013(2)
C40 0.085(4) 0.090(3) 0.094(4) -0.009(2) -0.018(3) -0.017(2)
C41 0.082(4) 0.116(4) 0.091(4) -0.012(3) -0.026(3) -0.008(3)
C42 0.090(4) 0.109(3) 0.089(4) 0.012(3) -0.027(3) -0.005(3)
C43 0.101(4) 0.107(3) 0.089(4) 0.013(2) -0.025(3) -0.010(3)
C44 0.103(4) 0.104(3) 0.087(4) 0.011(3) -0.016(3) -0.014(3)
C45 0.084(4) 0.104(3) 0.096(4) 0.004(2) -0.006(3) -0.015(3)
C46 0.084(4) 0.107(3) 0.085(3) -0.007(2) -0.002(2) -0.004(2)
C47 0.087(4) 0.094(3) 0.090(4) -0.014(2) -0.003(2) -0.003(2)
C48 0.095(4) 0.089(3) 0.092(4) -0.015(2) -0.007(3) -0.010(2)
C49 0.092(4) 0.092(3) 0.093(4) -0.017(2) -0.013(3) -0.010(2)
C50 0.099(4) 0.092(3) 0.098(4) -0.008(2) -0.021(3) -0.018(3)
C51 0.093(4) 0.117(4) 0.094(4) -0.002(3) -0.030(3) -0.015(3)
C52 0.096(4) 0.118(4) 0.084(4) 0.011(3) -0.018(3) -0.012(3)
C53 0.089(4) 0.116(4) 0.086(4) 0.003(3) -0.004(3) -0.014(3)
C54 0.098(4) 0.105(3) 0.082(4) -0.013(2) -0.004(3) -0.007(3)
C55 0.084(4) 0.102(3) 0.097(4) -0.020(3) -0.012(3) -0.014(3)
C56 0.099(5) 0.117(4) 0.087(4) -0.005(3) -0.029(3) -0.013(3)
C57 0.119(5) 0.118(4) 0.073(3) 0.003(2) -0.018(3) -0.009(3)
C58 0.097(4) 0.123(4) 0.077(3) -0.006(3) -0.007(3) -0.014(3)
C59 0.090(4) 0.116(4) 0.085(4) -0.010(3) -0.008(3) -0.010(3)
C60 0.106(5) 0.112(4) 0.096(4) -0.012(3) -0.026(3) -0.015(3)
C61 0.078(3) 0.072(2) 0.099(4) -0.0034(19) -0.020(2) -0.0048(18)
C62 0.074(3) 0.093(3) 0.094(4) -0.007(2) -0.016(3) -0.012(2)
C63 0.078(4) 0.093(3) 0.090(4) 0.001(2) -0.018(3) -0.013(2)
C64 0.077(3) 0.082(2) 0.096(4) -0.003(2) -0.011(2) -0.001(2)
C65 0.081(4) 0.097(3) 0.110(4) -0.020(2) -0.011(3) -0.009(2)
C66 0.077(4) 0.094(3) 0.114(4) -0.018(2) -0.004(3) -0.018(2)
C67 0.087(4) 0.086(3) 0.095(4) -0.009(2) -0.014(3) -0.001(2)
C68 0.081(4) 0.117(4) 0.106(4) -0.007(3) -0.011(3) -0.011(3)
C69 0.093(5) 0.140(5) 0.114(5) -0.018(4) -0.005(4) -0.015(3)
C70 0.116(6) 0.117(4) 0.127(6) -0.014(3) 0.013(4) -0.014(3)
C71 0.123(6) 0.133(4) 0.091(4) -0.005(3) -0.003(4) 0.012(4)
C72 0.094(4) 0.106(3) 0.102(4) -0.008(3) -0.005(3) 0.007(3)
C73 0.081(3) 0.075(2) 0.098(4) 0.001(2) -0.013(2) -0.0059(19)
C74 0.083(4) 0.103(3) 0.121(5) -0.020(3) -0.024(3) 0.006(3)
C75 0.079(4) 0.099(3) 0.136(5) -0.017(3) -0.023(3) 0.009(2)
C76 0.083(4) 0.084(3) 0.102(4) -0.001(2) 0.006(3) -0.010(2)
C77 0.101(4) 0.099(3) 0.092(4) -0.004(2) -0.013(3) -0.003(3)
C78 0.094(4) 0.098(3) 0.097(4) -0.002(2) -0.015(3) 0.004(2)
C79 0.081(4) 0.097(3) 0.129(5) -0.008(3) 0.016(3) -0.013(2)
C80 0.098(5) 0.106(4) 0.139(5) -0.020(3) -0.002(4) 0.005(3)
C81 0.105(6) 0.113(4) 0.185(8) -0.032(4) 0.011(5) 0.008(3)
C82 0.094(6) 0.147(6) 0.195(9) -0.067(6) 0.041(5) -0.024(4)
C83 0.120(7) 0.152(6) 0.139(6) -0.041(5) 0.019(5) -0.012(5)
C84 0.116(6) 0.133(5) 0.119(6) -0.017(4) 0.019(4) -0.020(4)
C85 0.069(3) 0.081(2) 0.093(3) 0.0021(19) -0.011(2) -0.0049(18)
C86 0.089(4) 0.080(3) 0.106(4) 0.009(2) -0.019(3) -0.009(2)
C87 0.091(4) 0.078(3) 0.130(5) 0.003(2) -0.021(3) -0.006(2)
C88 0.074(3) 0.082(3) 0.125(4) -0.012(2) -0.013(3) -0.011(2)
C89 0.106(4) 0.078(3) 0.106(4) 0.001(2) -0.028(3) -0.010(2)
C90 0.104(4) 0.073(2) 0.110(4) 0.003(2) -0.030(3) -0.010(2)
C91 0.083(4) 0.088(3) 0.128(5) -0.018(2) -0.020(3) -0.009(2)
C92 0.077(4) 0.098(3) 0.166(6) -0.031(3) 0.002(3) -0.011(3)
C93 0.098(5) 0.111(4) 0.169(7) -0.045(4) 0.004(4) -0.018(3)
C94 0.151(8) 0.132(6) 0.167(7) -0.059(5) -0.016(6) -0.038(5)
C95 0.122(6) 0.130(5) 0.146(6) -0.022(4) -0.034(4) -0.033(4)
C96 0.110(5) 0.105(4) 0.150(6) -0.018(3) -0.028(4) -0.019(3)
C97 0.074(3) 0.075(2) 0.083(3) -0.0034(18) -0.008(2) -0.0029(18)
C98 0.074(3) 0.109(3) 0.087(4) 0.007(2) -0.006(2) -0.014(2)
C99 0.077(4) 0.113(3) 0.094(4) 0.002(3) -0.009(3) -0.009(2)
C100 0.074(3) 0.089(3) 0.086(4) -0.003(2) -0.009(2) -0.006(2)
C101 0.091(4) 0.123(4) 0.083(4) 0.013(3) -0.008(3) -0.006(3)
C102 0.078(4) 0.116(3) 0.095(4) 0.007(3) -0.009(3) -0.016(3)
C103 0.083(4) 0.107(3) 0.090(4) -0.005(2) -0.014(3) 0.002(2)
C104 0.088(4) 0.143(4) 0.095(4) 0.000(3) -0.021(3) -0.013(3)
C105 0.108(5) 0.158(5) 0.113(5) -0.008(4) -0.032(4) -0.005(4)
C106 0.096(5) 0.175(6) 0.112(5) -0.003(4) -0.032(4) 0.004(4)
C107 0.118(6) 0.144(5) 0.107(5) 0.015(3) -0.023(4) 0.010(4)
C108 0.106(5) 0.126(4) 0.101(4) 0.015(3) -0.019(3) -0.001(3)
C109 0.077(3) 0.073(2) 0.081(3) -0.0046(18) -0.008(2) -0.0062(18)
C110 0.092(4) 0.102(3) 0.099(4) 0.009(3) 0.007(3) 0.016(2)
C111 0.085(4) 0.091(3) 0.101(4) 0.008(2) -0.002(3) 0.007(2)
C112 0.086(4) 0.081(2) 0.084(3) -0.004(2) -0.005(2) -0.008(2)
C113 0.125(5) 0.094(3) 0.095(4) 0.001(3) 0.009(3) 0.025(3)
C114 0.116(5) 0.082(3) 0.105(4) 0.004(2) -0.006(3) 0.013(2)
C115 0.088(4) 0.080(2) 0.086(3) -0.009(2) -0.007(2) -0.007(2)
C116 0.101(4) 0.091(3) 0.097(4) 0.002(2) -0.012(3) 0.001(2)
C117 0.125(6) 0.101(3) 0.099(4) 0.009(3) -0.025(4) -0.005(3)
C118 0.132(6) 0.097(4) 0.116(5) 0.008(3) -0.014(4) -0.017(3)
C119 0.141(6) 0.122(4) 0.106(5) 0.005(3) 0.012(4) -0.004(4)
C120 0.103(5) 0.102(3) 0.102(4) 0.006(3) -0.002(3) 0.002(3)
C201 0.257(14) 0.102(6) 0.236(12) 0.036(5) 0.053(10) 0.016(6)
C202 0.231(12) 0.107(6) 0.235(12) 0.022(5) 0.095(10) -0.007(6)
C203 0.177(12) 0.227(13) 0.287(16) 0.082(11) 0.047(10) 0.009(9)
C204 0.123(8) 0.231(10) 0.213(11) 0.080(8) 0.004(7) -0.012(7)
C205 0.141(7) 0.131(5) 0.116(5) 0.000(4) -0.005(4) -0.007(4)
C206 0.106(5) 0.161(6) 0.107(5) -0.016(4) 0.000(4) -0.015(4)
C207 0.140(8) 0.175(6) 0.125(6) -0.012(5) -0.029(5) 0.037(5)
C208 0.149(7) 0.101(4) 0.137(6) 0.015(3) -0.003(5) 0.002(4)
C209 0.192(12) 0.176(8) 0.177(10) 0.017(7) -0.018(8) 0.007(8)
C210 0.197(13) 0.172(10) 0.255(14) 0.053(8) 0.003(10) 0.024(8)
C211 0.133(8) 0.205(10) 0.153(8) 0.040(6) 0.005(6) 0.018(6)
C212 0.185(12) 0.187(9) 0.208(11) -0.023(7) 0.005(9) 0.027(8)
C213 0.162(9) 0.195(8) 0.140(8) 0.034(6) -0.014(6) -0.014(6)
C214 0.132(7) 0.166(6) 0.136(7) 0.021(5) 0.001(5) -0.003(5)
C215 0.126(7) 0.140(5) 0.139(7) -0.001(4) 0.001(5) 0.017(4)
C216 0.271(14) 0.219(10) 0.145(9) 0.019(7) -0.050(8) -0.131(10)
C217 0.132(8) 0.165(7) 0.170(8) -0.014(5) 0.003(6) 0.004(5)
C218 0.155(10) 0.168(9) 0.345(18) 0.005(9) 0.074(11) 0.040(7)
C219 0.160(10) 0.136(7) 0.385(19) -0.011(9) 0.094(11) -0.006(7)
C220 0.212(12) 0.112(6) 0.359(17) -0.023(7) 0.135(12) -0.018(6)
C221 0.151(9) 0.149(7) 0.239(12) -0.042(7) 0.018(8) 0.029(6)
C222 0.118(8) 0.170(9) 0.270(15) 0.027(8) -0.035(9) -0.001(6)
C223 0.177(12) 0.248(13) 0.198(12) -0.043(10) -0.029(9) -0.026(10)
C224 0.181(10) 0.140(6) 0.219(11) -0.060(6) -0.046(8) 0.036(6)
C301 0.310(19) 0.218(12) 0.216(14) 0.071(10) 0.086(12) 0.074(11)
C302 0.64(4) 0.165(11) 0.198(15) 0.027(9) -0.005(18) 0.153(18)
C303 0.178(10) 0.113(6) 0.290(17) 0.020(8) -0.091(10) -0.015(5)
C304 0.280(17) 0.221(14) 0.245(15) -0.078(12) -0.020(13) -0.101(13)
C305 0.20(2) 0.31(3) 0.42(3) 0.03(2) -0.04(2) -0.054(18)
C306 0.43(5) 0.44(5) 0.44(4) -0.16(4) 0.17(3) -0.23(5)
C307 0.44(4) 0.32(3) 0.27(2) -0.049(17) 0.11(2) -0.22(3)
C308 0.45(4) 0.29(2) 0.215(18) 0.064(17) -0.14(2) -0.15(3)
C309 0.54(4) 0.280(17) 0.217(15) 0.079(12) -0.21(2) -0.19(2)
C312 0.33(3) 0.250(19) 0.56(4) 0.20(2) -0.02(3) -0.016(17)
K 0.1141(11) 0.1020(8) 0.1225(11) 0.0066(6) 0.0049(8) 0.0005(6)
O1 0.114(4) 0.100(3) 0.179(5) 0.015(2) 0.007(3) -0.017(2)
O2 0.152(4) 0.112(3) 0.134(4) 0.014(2) 0.022(3) 0.013(2)
O3 0.178(5) 0.134(4) 0.139(4) 0.013(3) -0.025(4) 0.023(3)
O4 0.222(7) 0.165(4) 0.125(4) 0.012(3) 0.008(4) -0.074(4)
O5 0.177(6) 0.126(4) 0.212(6) -0.021(3) 0.057(5) -0.001(3)
O6 0.145(5) 0.175(5) 0.174(5) -0.031(4) -0.040(4) 0.021(4)
O7 0.248(8) 0.132(4) 0.206(7) 0.018(4) -0.072(6) 0.013(4)
O8 0.259(16) 0.44(2) 0.348(17) 0.221(17) -0.030(13) -0.044(16)
O9 0.333(19) 0.290(14) 0.54(3) 0.129(16) -0.191(18) -0.091(12)

loop_
_geom_bond_atom_site_label_1
_geom_bond_atom_site_label_2
_geom_bond_distance
_geom_bond_site_symmetry_2
_geom_bond_publ_flag
C1 C2 1.396(6) . ?
C1 C5 1.420(6) . ?
C1 C6 1.517(6) . ?
C2 C3 1.408(6) . ?
C2 C7 1.524(6) . ?
C3 C4 1.407(6) . ?
C3 C8 1.500(7) . ?
C4 C5 1.421(6) . ?
C4 C9 1.522(7) . ?
C5 C10 1.510(5) . ?
C6 C61 1.526(7) . ?
C6 C20 1.539(6) . ?
C6 C11 1.551(7) . ?
C7 C13 1.517(7) . ?
C7 C12 1.527(6) . ?
C7 C73 1.535(7) . ?
C8 C85 1.527(6) . ?
C8 C14 1.537(6) . ?
C8 C15 1.542(7) . ?
C9 C97 1.538(6) . ?
C9 C17 1.539(6) . ?
C9 C16 1.548(7) . ?
C10 C109 1.511(6) . ?
C10 C18 1.523(7) . ?
C10 C19 1.544(6) . ?
C11 C12 1.393(6) . ?
C11 C21 1.423(7) . ?
C12 C22 1.412(7) . ?
C13 C14 1.377(7) . ?
C13 C23 1.441(7) . ?
C14 C24 1.441(7) . ?
C15 C16 1.375(6) . ?
C15 C25 1.434(7) . ?
C16 C26 1.436(7) . ?
C17 C18 1.372(6) . ?
C17 C27 1.424(7) . ?
C18 C28 1.446(6) . ?
C19 C20 1.373(7) . ?
C19 C29 1.440(7) . ?
C20 C30 1.435(7) . ?
C21 C31 1.397(7) . ?
C21 C30 1.450(7) . ?
C22 C32 1.389(7) . ?
C22 C23 1.459(7) . ?
C23 C33 1.408(8) . ?
C24 C34 1.394(7) . ?
C24 C25 1.441(7) . ?
C25 C35 1.402(8) . ?
C26 C36 1.391(7) . ?
C26 C27 1.454(6) . ?
C27 C37 1.421(6) . ?
C28 C38 1.392(7) . ?
C28 C29 1.445(7) . ?
C29 C39 1.388(7) . ?
C30 C40 1.402(7) . ?
C31 C32 1.439(7) . ?
C31 C41 1.449(8) . ?
C32 C42 1.441(9) . ?
C33 C34 1.427(8) . ?
C33 C43 1.446(8) . ?
C34 C44 1.459(8) . ?
C35 C45 1.437(7) . ?
C35 C36 1.440(7) . ?
C36 C46 1.431(7) . ?
C37 C38 1.410(7) . ?
C37 C47 1.450(7) . ?
C38 C48 1.447(7) . ?
C39 C40 1.421(7) . ?
C39 C49 1.454(8) . ?
C40 C50 1.432(7) . ?
C41 C50 1.384(8) . ?
C41 C51 1.438(8) . ?
C42 C43 1.391(8) . ?
C42 C51 1.447(8) . ?
C43 C52 1.447(9) . ?
C44 C45 1.380(8) . ?
C44 C52 1.441(7) . ?
C45 C53 1.464(7) . ?
C46 C47 1.385(7) . ?
C46 C53 1.427(8) . ?
C47 C54 1.476(7) . ?
C48 C49 1.392(8) . ?
C48 C54 1.422(8) . ?
C49 C55 1.434(8) . ?
C50 C55 1.443(8) . ?
C51 C56 1.398(9) . ?
C52 C57 1.400(8) . ?
C53 C58 1.412(7) . ?
C54 C59 1.396(8) . ?
C55 C60 1.386(8) . ?
C56 C57 1.451(8) . ?
C56 C60 1.460(8) . ?
C57 C58 1.434(9) . ?
C58 C59 1.431(8) . ?
C59 C60 1.454(8) . ?
C61 C62 1.377(6) . ?
C61 C66 1.390(7) . ?
C62 C63 1.365(7) . ?
C63 C64 1.386(7) . ?
C64 C65 1.388(7) . ?
C64 C67 1.488(8) . ?
C65 C66 1.364(8) . ?
C67 C68 1.386(7) . ?
C67 C72 1.394(7) . ?
C68 C69 1.388(9) . ?
C69 C70 1.388(9) . ?
C70 C71 1.387(10) . ?
C71 C72 1.374(9) . ?
C73 C74 1.361(7) . ?
C73 C78 1.372(7) . ?
C74 C75 1.397(7) . ?
C75 C76 1.370(7) . ?
C76 C77 1.405(8) . ?
C76 C79 1.479(8) . ?
C77 C78 1.367(7) . ?
C79 C80 1.367(8) . ?
C79 C84 1.395(9) . ?
C80 C81 1.393(9) . ?
C81 C82 1.390(12) . ?
C82 C83 1.319(12) . ?
C83 C84 1.381(10) . ?
C85 C90 1.370(7) . ?
C85 C86 1.409(6) . ?
C86 C87 1.357(7) . ?
C87 C88 1.382(8) . ?
C88 C89 1.418(7) . ?
C88 C91 1.485(7) . ?
C89 C90 1.370(6) . ?
C91 C96 1.359(8) . ?
C91 C92 1.389(8) . ?
C92 C93 1.374(8) . ?
C93 C94 1.351(11) . ?
C94 C95 1.382(11) . ?
C95 C96 1.376(8) . ?
C97 C98 1.367(7) . ?
C97 C102 1.377(7) . ?
C98 C99 1.380(7) . ?
C99 C100 1.382(7) . ?
C100 C101 1.384(7) . ?
C100 C103 1.487(7) . ?
C101 C102 1.385(7) . ?
C103 C108 1.364(8) . ?
C103 C104 1.389(8) . ?
C104 C105 1.383(8) . ?
C105 C106 1.374(10) . ?
C106 C107 1.356(10) . ?
C107 C108 1.408(8) . ?
C109 C110 1.378(6) . ?
C109 C114 1.392(7) . ?
C110 C111 1.358(7) . ?
C111 C112 1.405(7) . ?
C112 C113 1.367(7) . ?
C112 C115 1.478(7) . ?
C113 C114 1.382(8) . ?
C115 C120 1.374(8) . ?
C115 C116 1.380(7) . ?
C116 C117 1.382(8) . ?
C117 C118 1.335(10) . ?
C118 C119 1.375(10) . ?
C119 C120 1.381(8) . ?
C201 O1 1.403(8) . ?
C201 C202 1.441(13) . ?
C202 C203 1.378(14) . ?
C203 C204 1.464(14) . ?
C204 O1 1.402(11) . ?
C204 K 3.487(11) . ?
C205 O2 1.401(8) . ?
C205 C206 1.483(10) . ?
C206 C207 1.523(10) . ?
C207 C208 1.535(11) . ?
C208 O2 1.420(7) . ?
C209 C210 1.428(14) . ?
C209 O3 1.444(12) . ?
C210 C211 1.529(14) . ?
C211 C212 1.489(14) . ?
C212 O3 1.404(11) . ?
C213 C214 1.426(13) . ?
C213 O4 1.465(10) . ?
C214 C215 1.537(11) . ?
C215 C216 1.449(13) . ?
C216 O4 1.425(12) . ?
C217 O5 1.395(10) . ?
C217 C218 1.450(12) . ?
C218 C219 1.374(15) . ?
C219 C220 1.396(14) . ?
C220 O5 1.401(11) . ?
C220 K 3.520(9) . ?
C221 C222 1.430(15) . ?
C221 O6 1.434(11) . ?
C222 C223 1.455(15) . ?
C223 C224 1.411(14) . ?
C224 O6 1.329(10) . ?
C224 K 3.529(11) . ?
C301 O7 1.357(13) . ?
C301 C302 1.444(15) . ?
C302 C303 1.364(18) . ?
C303 C304 1.401(18) . ?
C304 O7 1.498(15) . ?
C305 C306 1.12(3) . ?
C305 O8 1.49(3) . ?
C306 C307 1.33(5) . ?
C307 C308 1.39(4) . ?
C308 O8 1.59(2) . ?
C309 O9 1.35(2) . ?
C309 C310 1.41(2) . ?
C309 C311 1.91(3) . ?
C310 C311 1.20(2) . ?
C311 C312 1.48(3) . ?
C312 O9 1.64(3) . ?
K O4 2.616(5) . ?
K O1 2.674(4) . ?
K O5 2.707(6) . ?
K O2 2.723(5) . ?
K O3 2.759(6) . ?
K O6 2.819(6) . ?
